data_1556429
loop_
_publ_author_name
'Rungthanaphatsophon, P.'
'Fajen, O.J.'
'Kelley, S.P.'
'Walensky, J.R.'

_publ_section_title
;
 Thorium(IV) and Uranium(IV) Phosphaazaallenes
;
_journal_name_full Inorganics
_journal_page_first 105
_journal_paper_doi 10.3390/inorganics7090105
_journal_volume 7
_journal_year 2019
_chemical_formula_sum 'C36 H53 N2 P U'
_chemical_formula_weight 782.80
_space_group_crystal_system monoclinic
_space_group_IT_number 14
_space_group_name_Hall '-P 2ybc'
_space_group_name_H-M_alt 'P 1 21/c 1'
_atom_sites_solution_hydrogens geom
_atom_sites_solution_primary iterative
_atom_sites_solution_secondary difmap
_cell_angle_alpha 90
_cell_angle_beta 107.4770(10)
_cell_angle_gamma 90
_cell_formula_units_Z 4
_cell_length_a 10.0337(4)
_cell_length_b 33.6762(14)
_cell_length_c 10.7644(4)
_cell_measurement_reflns_used 9968
_cell_measurement_temperature 100(2)
_cell_measurement_theta_max 26.44
_cell_measurement_theta_min 2.21
_cell_volume 3469.4(2)
_computing_cell_refinement 'Bruker SAINT'
_computing_data_collection 'Bruker APEX2'
_computing_data_reduction 'Bruker SAINT'
_computing_molecular_graphics 'Bruker SHELXTL'
_computing_publication_material 'Bruker SHELXTL'
_computing_structure_refinement 'SHELXL-2017/1 (Sheldrick, 2017)'
_computing_structure_solution 'SHELXT 2014/5 (Sheldrick, 2014)'
_diffrn_ambient_temperature 100(2)
_diffrn_measured_fraction_theta_full 0.999
_diffrn_measured_fraction_theta_max 0.996
_diffrn_measurement_device_type 'Bruker APEX-II CCD'
_diffrn_measurement_method '\f and \w scans'
_diffrn_radiation_type MoK\a
_diffrn_radiation_wavelength 0.71073
_diffrn_reflns_av_R_equivalents 0.0543
_diffrn_reflns_av_unetI/netI 0.0315
_diffrn_reflns_Laue_measured_fraction_full 0.999
_diffrn_reflns_Laue_measured_fraction_max 0.996
_diffrn_reflns_limit_h_max 12
_diffrn_reflns_limit_h_min -12
_diffrn_reflns_limit_k_max 42
_diffrn_reflns_limit_k_min -42
_diffrn_reflns_limit_l_max 13
_diffrn_reflns_limit_l_min -13
_diffrn_reflns_number 63680
_diffrn_reflns_point_group_measured_fraction_full 0.999
_diffrn_reflns_point_group_measured_fraction_max 0.996
_diffrn_reflns_theta_full 25.242
_diffrn_reflns_theta_max 26.482
_diffrn_reflns_theta_min 2.212
_exptl_absorpt_coefficient_mu 4.750
_exptl_absorpt_correction_T_max 0.5624
_exptl_absorpt_correction_T_min 0.4798
_exptl_absorpt_correction_type multi-scan
_exptl_absorpt_process_details 'Bruker AXScale'
_exptl_crystal_colour brown
_exptl_crystal_density_diffrn 1.499
_exptl_crystal_density_method 'not measured'
_exptl_crystal_description plate
_exptl_crystal_F_000 1560
_exptl_crystal_size_max 0.110
_exptl_crystal_size_mid 0.040
_exptl_crystal_size_min 0.010
_refine_diff_density_max 0.995
_refine_diff_density_min -1.731
_refine_diff_density_rms 0.099
_refine_ls_extinction_coef .
_refine_ls_extinction_method none
_refine_ls_goodness_of_fit_ref 1.062
_refine_ls_hydrogen_treatment constr
_refine_ls_matrix_type full
_refine_ls_number_parameters 377
_refine_ls_number_reflns 7159
_refine_ls_number_restraints 0
_refine_ls_restrained_S_all 1.062
_refine_ls_R_factor_all 0.0376
_refine_ls_R_factor_gt 0.0264
_refine_ls_shift/su_max 0.008
_refine_ls_shift/su_mean 0.000
_refine_ls_structure_factor_coef Fsqd
_refine_ls_weighting_details 'w=1/[\s^2^(Fo^2^)+(0.0098P)^2^+6.5497P] where P=(Fo^2^+2Fc^2^)/3'
_refine_ls_weighting_scheme calc
_refine_ls_wR_factor_gt 0.0437
_refine_ls_wR_factor_ref 0.0459
_reflns_Friedel_coverage 0.000
_reflns_Friedel_fraction_full .
_reflns_Friedel_fraction_max .
_reflns_number_gt 6047
_reflns_number_total 7159
_reflns_threshold_expression 'I > 2\s(I)'
_cod_data_source_file Complex4_CIF.cif
_cod_data_source_block s1_a
_cod_original_sg_symbol_H-M 'P 21/c'
_cod_database_code 1556429
_shelx_space_group_comment
; 
The symmetry employed for this shelxl refinement is uniquely defined 
by the following loop, which should always be used as a source of 
symmetry information in preference to the above space-group names. 
They are only intended as comments. 
;
_shelx_estimated_absorpt_t_min 0.623
_shelx_estimated_absorpt_t_max 0.954

loop_
_space_group_symop_operation_xyz
'x, y, z'
'-x, y+1/2, -z+1/2'
'-x, -y, -z'
'x, -y-1/2, z-1/2'

loop_
_atom_site_label
_atom_site_type_symbol
_atom_site_fract_x
_atom_site_fract_y
_atom_site_fract_z
_atom_site_U_iso_or_equiv
_atom_site_adp_type
_atom_site_occupancy
_atom_site_site_symmetry_order
_atom_site_calc_flag
_atom_site_refinement_flags_posn
_atom_site_refinement_flags_adp
_atom_site_refinement_flags_occupancy
_atom_site_disorder_assembly
_atom_site_disorder_group
U1 U 0.63077(2) 0.61533(2) 0.34055(2) 0.01171(4) Uani 1 1 d . . . . .
P1 P 0.25254(9) 0.66407(3) 0.15843(8) 0.01856(19) Uani 1 1 d . . . . .
N1 N 0.9128(3) 0.66587(8) 0.5968(3) 0.0171(6) Uani 1 1 d . . . . .
N2 N 0.5187(3) 0.67426(7) 0.3354(2) 0.0144(6) Uani 1 1 d . . . . .
C1 C 0.6345(3) 0.58723(10) 0.5829(3) 0.0179(7) Uani 1 1 d . . . . .
C2 C 0.7002(3) 0.55704(9) 0.5299(3) 0.0178(7) Uani 1 1 d . . . . .
C3 C 0.5968(3) 0.53948(9) 0.4235(3) 0.0178(7) Uani 1 1 d . . . . .
C4 C 0.4684(4) 0.55937(10) 0.4109(3) 0.0196(7) Uani 1 1 d . . . . .
C5 C 0.4922(3) 0.58870(10) 0.5095(3) 0.0184(7) Uani 1 1 d . . . . .
C6 C 0.6981(4) 0.60875(11) 0.7096(3) 0.0256(8) Uani 1 1 d . . . . .
H6A H 0.667644 0.596132 0.778557 0.038 Uiso 1 1 calc R U . . .
H6B H 0.667719 0.636546 0.700366 0.038 Uiso 1 1 calc R U . . .
H6C H 0.800156 0.607580 0.732349 0.038 Uiso 1 1 calc R U . . .
C7 C 0.8497(4) 0.54396(11) 0.5877(3) 0.0253(8) Uani 1 1 d . . . . .
H7A H 0.863503 0.534089 0.676324 0.038 Uiso 1 1 calc R U . . .
H7B H 0.912118 0.566523 0.590243 0.038 Uiso 1 1 calc R U . . .
H7C H 0.870659 0.522742 0.534099 0.038 Uiso 1 1 calc R U . . .
C8 C 0.6099(4) 0.50247(10) 0.3501(3) 0.0249(8) Uani 1 1 d . . . . .
H8A H 0.553939 0.481232 0.371818 0.037 Uiso 1 1 calc R U . . .
H8B H 0.708084 0.494281 0.374308 0.037 Uiso 1 1 calc R U . . .
H8C H 0.576196 0.507772 0.256324 0.037 Uiso 1 1 calc R U . . .
C9 C 0.3269(4) 0.54693(11) 0.3237(4) 0.0287(9) Uani 1 1 d . . . . .
H9A H 0.280558 0.530283 0.373031 0.043 Uiso 1 1 calc R U . . .
H9B H 0.338151 0.531834 0.249666 0.043 Uiso 1 1 calc R U . . .
H9C H 0.269978 0.570568 0.291773 0.043 Uiso 1 1 calc R U . . .
C10 C 0.3814(3) 0.61335(11) 0.5401(3) 0.0259(8) Uani 1 1 d . . . . .
H10A H 0.321222 0.596167 0.573577 0.039 Uiso 1 1 calc R U . . .
H10B H 0.325089 0.626681 0.460742 0.039 Uiso 1 1 calc R U . . .
H10C H 0.425593 0.633281 0.605888 0.039 Uiso 1 1 calc R U . . .
C11 C 0.8776(3) 0.61654(10) 0.2742(3) 0.0158(6) Uani 1 1 d . . . . .
C12 C 0.7933(3) 0.64769(9) 0.2033(3) 0.0143(7) Uani 1 1 d . . . . .
C13 C 0.6786(3) 0.63039(9) 0.1058(3) 0.0149(7) Uani 1 1 d . . . . .
C14 C 0.6927(3) 0.58846(9) 0.1183(3) 0.0156(7) Uani 1 1 d . . . . .
C15 C 0.8153(3) 0.58002(9) 0.2225(3) 0.0164(7) Uani 1 1 d . . . . .
C16 C 1.0215(3) 0.62010(10) 0.3679(3) 0.0212(7) Uani 1 1 d . . . . .
H16A H 1.090622 0.613200 0.323639 0.032 Uiso 1 1 calc R U . . .
H16B H 1.030899 0.601988 0.441281 0.032 Uiso 1 1 calc R U . . .
H16C H 1.037129 0.647451 0.400091 0.032 Uiso 1 1 calc R U . . .
C17 C 0.8305(4) 0.69109(10) 0.2159(3) 0.0216(8) Uani 1 1 d . . . . .
H17A H 0.883141 0.697807 0.155392 0.032 Uiso 1 1 calc R U . . .
H17B H 0.887861 0.696734 0.305285 0.032 Uiso 1 1 calc R U . . .
H17C H 0.744870 0.706995 0.195190 0.032 Uiso 1 1 calc R U . . .
C18 C 0.5755(3) 0.65372(10) 0.0005(3) 0.0199(7) Uani 1 1 d . . . . .
H18A H 0.624516 0.666866 -0.054328 0.030 Uiso 1 1 calc R U . . .
H18B H 0.530351 0.673760 0.040258 0.030 Uiso 1 1 calc R U . . .
H18C H 0.504498 0.635712 -0.053035 0.030 Uiso 1 1 calc R U . . .
C19 C 0.6068(4) 0.55784(10) 0.0253(3) 0.0191(7) Uani 1 1 d . . . . .
H19A H 0.668382 0.541818 -0.010205 0.029 Uiso 1 1 calc R U . . .
H19B H 0.537248 0.571302 -0.046015 0.029 Uiso 1 1 calc R U . . .
H19C H 0.559306 0.540582 0.071878 0.029 Uiso 1 1 calc R U . . .
C20 C 0.8865(4) 0.54048(10) 0.2549(3) 0.0223(8) Uani 1 1 d . . . . .
H20A H 0.963033 0.538730 0.216025 0.033 Uiso 1 1 calc R U . . .
H20B H 0.818982 0.519204 0.220057 0.033 Uiso 1 1 calc R U . . .
H20C H 0.924003 0.537704 0.349626 0.033 Uiso 1 1 calc R U . . .
C21 C 0.8217(3) 0.65150(9) 0.5177(3) 0.0169(7) Uani 1 1 d . . . . .
C22 C 1.0265(4) 0.68570(10) 0.6962(3) 0.0236(8) Uani 1 1 d . . . . .
C23 C 0.9675(4) 0.69918(12) 0.8043(4) 0.0330(9) Uani 1 1 d . . . . .
H23A H 0.932300 0.676092 0.840163 0.050 Uiso 1 1 calc R U . . .
H23B H 0.891041 0.717991 0.768824 0.050 Uiso 1 1 calc R U . . .
H23C H 1.041354 0.712106 0.873379 0.050 Uiso 1 1 calc R U . . .
C24 C 1.1429(4) 0.65545(13) 0.7458(4) 0.0372(10) Uani 1 1 d . . . . .
H24A H 1.105852 0.631877 0.777401 0.056 Uiso 1 1 calc R U . . .
H24B H 1.217673 0.667107 0.817104 0.056 Uiso 1 1 calc R U . . .
H24C H 1.180174 0.647880 0.674800 0.056 Uiso 1 1 calc R U . . .
C25 C 1.0722(4) 0.72098(12) 0.6298(4) 0.0387(10) Uani 1 1 d . . . . .
H25A H 1.108999 0.711368 0.560644 0.058 Uiso 1 1 calc R U . . .
H25B H 1.145066 0.735868 0.694027 0.058 Uiso 1 1 calc R U . . .
H25C H 0.991849 0.738350 0.592101 0.058 Uiso 1 1 calc R U . . .
C26 C 0.4226(3) 0.65257(9) 0.2480(3) 0.0138(7) Uani 1 1 d . . . . .
C27 C 0.5007(3) 0.71609(9) 0.3739(3) 0.0184(7) Uani 1 1 d . . . . .
C28 C 0.4742(4) 0.74324(10) 0.2551(3) 0.0226(8) Uani 1 1 d . . . . .
H28A H 0.553954 0.741872 0.220521 0.034 Uiso 1 1 calc R U . . .
H28B H 0.462252 0.770623 0.280667 0.034 Uiso 1 1 calc R U . . .
H28C H 0.389412 0.734611 0.188060 0.034 Uiso 1 1 calc R U . . .
C29 C 0.6357(4) 0.72896(10) 0.4751(3) 0.0243(8) Uani 1 1 d . . . . .
H29A H 0.713441 0.726820 0.438023 0.037 Uiso 1 1 calc R U . . .
H29B H 0.653593 0.711790 0.551884 0.037 Uiso 1 1 calc R U . . .
H29C H 0.626827 0.756551 0.500498 0.037 Uiso 1 1 calc R U . . .
C30 C 0.3796(4) 0.71909(10) 0.4325(3) 0.0235(8) Uani 1 1 d . . . . .
H30A H 0.293431 0.709729 0.368872 0.035 Uiso 1 1 calc R U . . .
H30B H 0.367920 0.746800 0.455038 0.035 Uiso 1 1 calc R U . . .
H30C H 0.399935 0.702660 0.511145 0.035 Uiso 1 1 calc R U . . .
C31 C 0.1926(3) 0.61777(10) 0.0716(3) 0.0163(7) Uani 1 1 d . . . . .
C32 C 0.2769(4) 0.59075(10) 0.0315(3) 0.0204(7) Uani 1 1 d . . . . .
H32A H 0.373635 0.596344 0.049215 0.024 Uiso 1 1 calc R U . . .
C33 C 0.2236(4) 0.55611(11) -0.0330(3) 0.0257(8) Uani 1 1 d . . . . .
H33A H 0.283503 0.538455 -0.059901 0.031 Uiso 1 1 calc R U . . .
C34 C 0.0827(4) 0.54691(11) -0.0589(3) 0.0267(8) Uani 1 1 d . . . . .
H34A H 0.046454 0.522667 -0.100682 0.032 Uiso 1 1 calc R U . . .
C35 C -0.0033(4) 0.57352(11) -0.0231(3) 0.0245(8) Uani 1 1 d . . . . .
H35A H -0.100115 0.567843 -0.041819 0.029 Uiso 1 1 calc R U . . .
C36 C 0.0502(3) 0.60847(10) 0.0400(3) 0.0202(7) Uani 1 1 d . . . . .
H36A H -0.011225 0.626642 0.062425 0.024 Uiso 1 1 calc R U . . .

loop_
_atom_site_aniso_label
_atom_site_aniso_U_11
_atom_site_aniso_U_22
_atom_site_aniso_U_33
_atom_site_aniso_U_23
_atom_site_aniso_U_13
_atom_site_aniso_U_12
U1 0.01226(6) 0.01036(6) 0.01305(6) 0.00164(5) 0.00463(4) 0.00071(6)
P1 0.0169(5) 0.0187(5) 0.0181(4) -0.0029(3) 0.0023(4) 0.0033(4)
N1 0.0169(15) 0.0153(14) 0.0206(15) 0.0038(12) 0.0079(13) 0.0019(12)
N2 0.0183(14) 0.0117(13) 0.0141(14) 0.0008(11) 0.0061(12) 0.0021(11)
C1 0.0188(18) 0.0189(17) 0.0169(17) 0.0073(14) 0.0065(15) -0.0023(14)
C2 0.0186(18) 0.0154(17) 0.0192(18) 0.0091(14) 0.0055(15) 0.0034(14)
C3 0.0227(18) 0.0128(16) 0.0189(17) 0.0068(13) 0.0075(15) -0.0007(14)
C4 0.0229(19) 0.0166(17) 0.0182(18) 0.0088(14) 0.0046(15) -0.0051(14)
C5 0.0183(18) 0.0173(17) 0.0222(18) 0.0073(14) 0.0099(15) -0.0024(14)
C6 0.030(2) 0.029(2) 0.0192(18) -0.0003(15) 0.0099(16) -0.0062(16)
C7 0.0216(19) 0.027(2) 0.026(2) 0.0093(16) 0.0048(16) 0.0060(16)
C8 0.035(2) 0.0164(17) 0.025(2) 0.0027(15) 0.0128(17) -0.0032(16)
C9 0.026(2) 0.029(2) 0.027(2) 0.0101(16) 0.0026(17) -0.0085(17)
C10 0.0214(18) 0.0289(19) 0.032(2) 0.0077(18) 0.0151(16) 0.0006(17)
C11 0.0124(15) 0.0214(17) 0.0167(16) 0.0009(15) 0.0090(13) 0.0025(15)
C12 0.0155(16) 0.0162(17) 0.0150(16) 0.0026(13) 0.0103(14) -0.0012(13)
C13 0.0172(17) 0.0159(16) 0.0144(16) 0.0006(13) 0.0088(14) 0.0005(13)
C14 0.0160(17) 0.0162(17) 0.0172(17) -0.0011(13) 0.0090(15) -0.0004(14)
C15 0.0178(17) 0.0170(17) 0.0174(17) 0.0023(14) 0.0097(15) 0.0029(14)
C16 0.0158(16) 0.0260(19) 0.0225(18) -0.0021(15) 0.0069(14) 0.0005(15)
C17 0.0246(19) 0.0170(18) 0.0245(19) 0.0001(14) 0.0094(16) -0.0024(15)
C18 0.0231(18) 0.0179(17) 0.0180(17) 0.0034(14) 0.0053(15) 0.0012(15)
C19 0.0229(19) 0.0172(17) 0.0205(18) -0.0036(14) 0.0116(15) 0.0019(14)
C20 0.0246(19) 0.0174(18) 0.027(2) 0.0016(15) 0.0112(16) 0.0062(15)
C21 0.0200(18) 0.0127(16) 0.0196(18) 0.0016(14) 0.0081(16) 0.0008(14)
C22 0.0192(18) 0.0254(19) 0.0226(19) -0.0060(15) 0.0007(16) -0.0055(15)
C23 0.033(2) 0.034(2) 0.028(2) -0.0114(17) 0.0029(18) 0.0041(18)
C24 0.025(2) 0.050(3) 0.030(2) -0.005(2) -0.0028(18) 0.0125(19)
C25 0.034(2) 0.034(2) 0.046(3) -0.0068(19) 0.007(2) -0.0134(19)
C26 0.0169(16) 0.0169(16) 0.0096(15) 0.0021(13) 0.0071(13) 0.0011(13)
C27 0.0232(19) 0.0147(17) 0.0162(17) -0.0011(13) 0.0046(15) 0.0053(14)
C28 0.029(2) 0.0135(17) 0.0246(19) 0.0015(14) 0.0071(16) 0.0045(15)
C29 0.026(2) 0.0156(17) 0.028(2) -0.0068(15) 0.0020(16) 0.0028(15)
C30 0.030(2) 0.0227(19) 0.0186(18) -0.0036(15) 0.0090(16) 0.0064(16)
C31 0.0185(16) 0.0211(17) 0.0078(14) 0.0013(14) 0.0016(13) 0.0012(15)
C32 0.0155(17) 0.0227(19) 0.0224(19) -0.0027(15) 0.0048(15) 0.0005(14)
C33 0.025(2) 0.026(2) 0.027(2) -0.0077(16) 0.0092(17) 0.0026(16)
C34 0.030(2) 0.025(2) 0.0229(19) -0.0086(15) 0.0034(17) -0.0042(16)
C35 0.0158(18) 0.036(2) 0.0203(19) -0.0011(16) 0.0027(15) -0.0069(16)
C36 0.0179(17) 0.026(2) 0.0156(17) 0.0038(14) 0.0030(14) 0.0037(14)

loop_
_atom_type_symbol
_atom_type_description
_atom_type_scat_dispersion_real
_atom_type_scat_dispersion_imag
_atom_type_scat_source
C C 0.0033 0.0016 'International Tables Vol C Tables 4.2.6.8 and 6.1.1.4'
H H 0.0000 0.0000 'International Tables Vol C Tables 4.2.6.8 and 6.1.1.4'
N N 0.0061 0.0033 'International Tables Vol C Tables 4.2.6.8 and 6.1.1.4'
P P 0.1023 0.0942 'International Tables Vol C Tables 4.2.6.8 and 6.1.1.4'
U U -9.6767 9.6646 'International Tables Vol C Tables 4.2.6.8 and 6.1.1.4'

loop_
_geom_angle_atom_site_label_1
_geom_angle_atom_site_label_2
_geom_angle_atom_site_label_3
_geom_angle
_geom_angle_site_symmetry_1
_geom_angle_site_symmetry_3
N2 U1 C26 33.43(10) . .
N2 U1 C21 81.78(10) . .
C26 U1 C21 115.18(10) . .
N2 U1 C12 90.55(9) . .
C26 U1 C12 98.87(10) . .
C21 U1 C12 77.25(10) . .
N2 U1 C4 106.04(10) . .
C26 U1 C4 87.62(10) . .
C21 U1 C4 119.57(10) . .
C12 U1 C4 157.41(10) . .
N2 U1 C5 87.50(9) . .
C26 U1 C5 83.95(10) . .
C21 U1 C5 94.36(10) . .
C12 U1 C5 171.58(10) . .
C4 U1 C5 29.90(10) . .
N2 U1 C13 92.17(9) . .
C26 U1 C13 83.79(10) . .
C21 U1 C13 107.28(10) . .
C12 U1 C13 30.15(9) . .
C4 U1 C13 131.36(10) . .
C5 U1 C13 158.09(10) . .
N2 U1 C3 135.03(10) . .
C26 U1 C3 116.39(10) . .
C21 U1 C3 109.61(10) . .
C12 U1 C3 134.05(10) . .
C4 U1 C3 29.95(10) . .
C5 U1 C3 49.33(10) . .
C13 U1 C3 122.63(9) . .
N2 U1 C2 130.63(9) . .
C26 U1 C2 132.64(10) . .
C21 U1 C2 79.78(10) . .
C12 U1 C2 128.48(10) . .
C4 U1 C2 49.27(10) . .
C5 U1 C2 49.18(10) . .
C13 U1 C2 137.04(10) . .
C3 U1 C2 29.84(10) . .
N2 U1 C1 100.85(9) . .
C26 U1 C1 109.66(10) . .
C21 U1 C1 70.49(10) . .
C12 U1 C1 143.61(10) . .
C4 U1 C1 49.08(10) . .
C5 U1 C1 29.61(10) . .
C13 U1 C1 166.18(10) . .
C3 U1 C1 49.15(10) . .
C2 U1 C1 29.79(10) . .
N2 U1 C11 116.98(10) . .
C26 U1 C11 128.47(10) . .
C21 U1 C11 70.14(10) . .
C12 U1 C11 29.81(9) . .
C4 U1 C11 136.97(10) . .
C5 U1 C11 147.37(10) . .
C13 U1 C11 49.25(9) . .
C3 U1 C11 107.65(10) . .
C2 U1 C11 98.82(10) . .
C1 U1 C11 119.18(9) . .
N2 U1 C14 119.79(9) . .
C26 U1 C14 101.80(10) . .
C21 U1 C14 118.75(10) . .
C12 U1 C14 49.09(9) . .
C4 U1 C14 108.47(10) . .
C5 U1 C14 138.29(10) . .
C13 U1 C14 29.65(9) . .
C3 U1 C14 93.34(9) . .
C2 U1 C14 109.24(9) . .
C1 U1 C14 138.85(9) . .
C11 U1 C14 48.71(9) . .
C26 P1 C31 102.23(15) . .
C21 N1 C22 177.8(3) . .
C26 N2 C27 125.8(3) . .
C26 N2 U1 77.77(17) . .
C27 N2 U1 156.4(2) . .
C5 C1 C2 108.3(3) . .
C5 C1 C6 125.0(3) . .
C2 C1 C6 125.9(3) . .
C5 C1 U1 74.58(18) . .
C2 C1 U1 75.07(18) . .
C6 C1 U1 124.9(2) . .
C1 C2 C3 107.8(3) . .
C1 C2 C7 124.6(3) . .
C3 C2 C7 127.3(3) . .
C1 C2 U1 75.14(18) . .
C3 C2 U1 74.94(17) . .
C7 C2 U1 120.8(2) . .
C4 C3 C2 107.6(3) . .
C4 C3 C8 124.0(3) . .
C2 C3 C8 127.6(3) . .
C4 C3 U1 74.31(18) . .
C2 C3 U1 75.22(18) . .
C8 C3 U1 123.9(2) . .
C5 C4 C3 108.2(3) . .
C5 C4 C9 125.1(3) . .
C3 C4 C9 125.9(3) . .
C5 C4 U1 75.34(18) . .
C3 C4 U1 75.74(18) . .
C9 C4 U1 123.1(2) . .
C1 C5 C4 108.1(3) . .
C1 C5 C10 126.0(3) . .
C4 C5 C10 125.5(3) . .
C1 C5 U1 75.80(18) . .
C4 C5 U1 74.76(18) . .
C10 C5 U1 121.3(2) . .
C15 C11 C12 108.0(3) . .
C15 C11 C16 123.9(3) . .
C12 C11 C16 127.0(3) . .
C15 C11 U1 76.44(18) . .
C12 C11 U1 73.43(17) . .
C16 C11 U1 125.6(2) . .
C11 C12 C13 108.2(3) . .
C11 C12 C17 125.3(3) . .
C13 C12 C17 125.9(3) . .
C11 C12 U1 76.77(17) . .
C13 C12 U1 75.80(17) . .
C17 C12 U1 120.7(2) . .
C14 C13 C12 107.5(3) . .
C14 C13 C18 128.0(3) . .
C12 C13 C18 124.1(3) . .
C14 C13 U1 76.71(18) . .
C12 C13 U1 74.05(17) . .
C18 C13 U1 121.1(2) . .
C13 C14 C15 108.1(3) . .
C13 C14 C19 126.4(3) . .
C15 C14 C19 124.8(3) . .
C13 C14 U1 73.64(18) . .
C15 C14 U1 75.66(18) . .
C19 C14 U1 123.9(2) . .
C11 C15 C14 108.2(3) . .
C11 C15 C20 123.8(3) . .
C14 C15 C20 126.8(3) . .
C11 C15 U1 74.19(17) . .
C14 C15 U1 74.92(18) . .
C20 C15 U1 127.1(2) . .
N1 C21 U1 175.8(3) . .
N1 C22 C24 107.3(3) . .
N1 C22 C23 107.3(3) . .
C24 C22 C23 111.4(3) . .
N1 C22 C25 106.8(3) . .
C24 C22 C25 112.3(3) . .
C23 C22 C25 111.5(3) . .
N2 C26 P1 130.4(2) . .
N2 C26 U1 68.80(17) . .
P1 C26 U1 160.61(18) . .
N2 C27 C29 108.1(3) . .
N2 C27 C28 109.7(3) . .
C29 C27 C28 108.8(3) . .
N2 C27 C30 110.7(3) . .
C29 C27 C30 109.4(3) . .
C28 C27 C30 110.2(3) . .
C32 C31 C36 116.6(3) . .
C32 C31 P1 125.3(2) . .
C36 C31 P1 118.1(2) . .
C33 C32 C31 121.8(3) . .
C32 C33 C34 120.4(3) . .
C35 C34 C33 118.9(3) . .
C34 C35 C36 120.5(3) . .
C35 C36 C31 121.8(3) . .

loop_
_geom_bond_atom_site_label_1
_geom_bond_atom_site_label_2
_geom_bond_distance
_geom_bond_site_symmetry_2
U1 N2 2.273(2) .
U1 C26 2.383(3) .
U1 C21 2.568(3) .
U1 C12 2.734(3) .
U1 C4 2.742(3) .
U1 C5 2.750(3) .
U1 C13 2.757(3) .
U1 C3 2.760(3) .
U1 C2 2.764(3) .
U1 C1 2.765(3) .
U1 C11 2.777(3) .
U1 C14 2.796(3) .
P1 C26 1.733(3) .
P1 C31 1.825(3) .
N1 C21 1.152(4) .
N1 C22 1.469(4) .
N2 C26 1.343(4) .
N2 C27 1.495(4) .
C1 C5 1.409(5) .
C1 C2 1.421(5) .
C1 C6 1.507(5) .
C2 C3 1.423(5) .
C2 C7 1.506(5) .
C3 C4 1.422(5) .
C3 C8 1.503(5) .
C4 C5 1.417(5) .
C4 C9 1.507(5) .
C5 C10 1.501(5) .
C11 C15 1.416(5) .
C11 C12 1.418(4) .
C11 C16 1.497(4) .
C12 C13 1.428(4) .
C12 C17 1.505(4) .
C13 C14 1.421(4) .
C13 C18 1.506(4) .
C14 C15 1.422(5) .
C14 C19 1.513(4) .
C15 C20 1.502(4) .
C22 C24 1.520(5) .
C22 C23 1.524(5) .
C22 C25 1.526(5) .
C27 C29 1.524(5) .
C27 C28 1.529(4) .
C27 C30 1.531(5) .
C31 C32 1.396(5) .
C31 C36 1.401(4) .
C32 C33 1.381(5) .
C33 C34 1.391(5) .
C34 C35 1.378(5) .
C35 C36 1.384(5) .
